data_4104928
loop_
_publ_author_name
'Ramendra Pratap'
'Damon Parrish'
'Padmaja Gunda'
'D. Venkataraman'
'Mahesh K. Lakshman'

_publ_contact_author_address
;
Laboratory for the Structure of Matter
Naval Research Laboratory
Washington, DC 20375
;
_publ_contact_author_email damon.parrish@nrl.navy.mil
_publ_contact_author_fax 202-767-6874
_publ_contact_author_name 'Dr Damon A. Parrish'
_publ_contact_author_phone 202-404-2141
_publ_section_title
;
 Influence of Biaryl Phosphine Structure on C-N and C-C Bond Formation
;
_journal_name_full 'Journal of the American Chemical Society'
_journal_page_first 12240
_journal_page_last 12249
_journal_paper_doi 10.1021/ja902679b
_journal_volume 131
_journal_year 2009
_chemical_formula_sum 'C52 H66 O4 P2 Pd2'
_chemical_formula_weight 1029.87
_chemical_name_common MKL01
_chemical_name_systematic
;
 ?
;
_space_group_IT_number 15
_symmetry_cell_setting monoclinic
_symmetry_space_group_name_Hall '-C 2yc'
_symmetry_space_group_name_H-M 'C 1 2/c 1'
_atom_sites_solution_hydrogens geom
_atom_sites_solution_primary direct
_atom_sites_solution_secondary difmap
_audit_conform_dict_location ftp://ftp.iucr.org/pub/cif_core.dic
_audit_conform_dict_name cif_core.dic
_audit_conform_dict_version 2.3
_audit_creation_date 2009-03-16T09:50:40-00:00
_audit_creation_method 'WinGX routine CIF_UPDATE'
_cell_angle_alpha 90
_cell_angle_beta 99.8100(7)
_cell_angle_gamma 90
_cell_formula_units_Z 8
_cell_length_a 41.0260(7)
_cell_length_b 13.0290(3)
_cell_length_c 20.3750(5)
_cell_measurement_reflns_used 9502
_cell_measurement_temperature 293(2)
_cell_measurement_theta_max 25.028
_cell_measurement_theta_min 1.018
_cell_volume 10731.8(4)
_computing_cell_refinement 'HKL Scalepack (Otwinowski & Minor 1997)'
_computing_data_collection 'Collect (Nonius BV, 1997-2000)'
_computing_data_reduction 'HKL Denzo and Scalepack (Otwinowski & Minor 1997)'
_computing_structure_refinement 'SHELXL-97 (Sheldrick, 1997)'
_diffrn_ambient_temperature 293(2)
_diffrn_detector_area_resol_mean 9
_diffrn_measured_fraction_theta_full 0.99
_diffrn_measured_fraction_theta_max 0.99
_diffrn_measurement_device '95mm CCD camera on \k-goniostat'
_diffrn_measurement_device_type KappaCCD
_diffrn_measurement_method CCD
_diffrn_orient_matrix_type 'by Nonius Collect from scalepack cell'
_diffrn_orient_matrix_UB_11 -0.016376
_diffrn_orient_matrix_UB_12 -0.052227
_diffrn_orient_matrix_UB_13 -0.0210368
_diffrn_orient_matrix_UB_21 -0.018468
_diffrn_orient_matrix_UB_22 0.0431213
_diffrn_orient_matrix_UB_23 0.0111515
_diffrn_orient_matrix_UB_31 -0.0016313
_diffrn_orient_matrix_UB_32 0.0361061
_diffrn_orient_matrix_UB_33 -0.0437477
_diffrn_radiation_monochromator graphite
_diffrn_radiation_type MoK\a
_diffrn_radiation_wavelength 0.71073
_diffrn_reflns_av_R_equivalents 0.0487
_diffrn_reflns_av_unetI/netI 0.0709
_diffrn_reflns_limit_h_max 48
_diffrn_reflns_limit_h_min -48
_diffrn_reflns_limit_k_max 15
_diffrn_reflns_limit_k_min -15
_diffrn_reflns_limit_l_max 24
_diffrn_reflns_limit_l_min -24
_diffrn_reflns_number 18162
_diffrn_reflns_theta_full 25.06
_diffrn_reflns_theta_max 25.06
_diffrn_reflns_theta_min 2.03
_exptl_absorpt_coefficient_mu 0.768
_exptl_absorpt_correction_type none
_exptl_crystal_density_diffrn 1.275
_exptl_crystal_F_000 4256
_exptl_crystal_size_max 0.1
_exptl_crystal_size_mid 0.05
_exptl_crystal_size_min 0.05
_refine_diff_density_max 1.129
_refine_diff_density_min -0.734
_refine_diff_density_rms 0.123
_refine_ls_extinction_method none
_refine_ls_goodness_of_fit_ref 1.034
_refine_ls_hydrogen_treatment noref
_refine_ls_matrix_type full
_refine_ls_number_parameters 541
_refine_ls_number_reflns 9429
_refine_ls_number_restraints 0
_refine_ls_restrained_S_all 1.034
_refine_ls_R_factor_all 0.0946
_refine_ls_R_factor_gt 0.0443
_refine_ls_shift/su_max 0.001
_refine_ls_shift/su_mean 0
_refine_ls_structure_factor_coef Fsqd
_refine_ls_weighting_details 'calc w=1/[\s^2^(Fo^2^)+(0.0799P)^2^+0.0000P] where P=(Fo^2^+2Fc^2^)/3'
_refine_ls_weighting_scheme calc
_refine_ls_wR_factor_gt 0.1084
_refine_ls_wR_factor_ref 0.1495
_reflns_number_gt 5871
_reflns_number_total 9429
_reflns_threshold_expression >2sigma(I)
_cod_data_source_file ja902679b_si_004.cif
_cod_data_source_block shelxl
_cod_original_sg_symbol_H-M 'C 2/c'
_cod_database_code 4104928

loop_
_symmetry_equiv_pos_as_xyz
'x, y, z'
'-x, y, -z+1/2'
'x+1/2, y+1/2, z'
'-x+1/2, y+1/2, -z+1/2'
'-x, -y, -z'
'x, -y, z-1/2'
'-x+1/2, -y+1/2, -z'
'x+1/2, -y+1/2, z-1/2'

loop_
_atom_site_label
_atom_site_type_symbol
_atom_site_fract_x
_atom_site_fract_y
_atom_site_fract_z
_atom_site_U_iso_or_equiv
_atom_site_adp_type
_atom_site_occupancy
_atom_site_symmetry_multiplicity
_atom_site_calc_flag
_atom_site_refinement_flags
Pd1 Pd 0.156373(9) -0.01752(3) 0.35243(2) 0.04535(15) Uani 1 1 d .
Pd2 Pd 0.085739(10) 0.12016(4) 0.28367(2) 0.05278(16) Uani 1 1 d .
P1 P 0.20350(3) 0.03338(11) 0.32522(7) 0.0478(4) Uani 1 1 d .
P2 P 0.06674(3) 0.07558(12) 0.17994(7) 0.0502(4) Uani 1 1 d .
O1 O 0.11422(9) -0.0871(3) 0.38012(19) 0.0582(10) Uani 1 1 d .
O2 O 0.06761(10) -0.0094(3) 0.3302(2) 0.0671(11) Uani 1 1 d .
O3 O 0.14968(9) 0.1061(3) 0.4176(2) 0.0626(11) Uani 1 1 d .
O4 O 0.10034(11) 0.1762(4) 0.3818(2) 0.0805(13) Uani 1 1 d .
C1 C 0.18038(13) -0.1688(5) 0.2540(3) 0.0566(15) Uani 1 1 d .
C2 C 0.18663(16) -0.2718(6) 0.2375(4) 0.080(2) Uani 1 1 d .
H2 H 0.1956 -0.2851 0.1994 0.096 Uiso 1 1 calc R
C3 C 0.17981(19) -0.3515(6) 0.2758(5) 0.092(2) Uani 1 1 d .
H3 H 0.1841 -0.4184 0.2636 0.111 Uiso 1 1 calc R
C4 C 0.16666(18) -0.3339(5) 0.3324(5) 0.094(2) Uani 1 1 d .
H4 H 0.1617 -0.3886 0.3584 0.112 Uiso 1 1 calc R
C5 C 0.16085(13) -0.2346(5) 0.3505(3) 0.0610(16) Uani 1 1 d .
H5 H 0.1523 -0.2234 0.3893 0.073 Uiso 1 1 calc R
C6 C 0.16724(12) -0.1504(4) 0.3126(3) 0.0524(14) Uani 1 1 d .
C7 C 0.19043(13) -0.0875(5) 0.2111(3) 0.0577(15) Uani 1 1 d .
C8 C 0.18820(17) -0.1057(6) 0.1421(3) 0.079(2) Uani 1 1 d .
H8 H 0.1782 -0.1657 0.1237 0.095 Uiso 1 1 calc R
C9 C 0.2002(2) -0.0380(8) 0.1023(4) 0.095(3) Uani 1 1 d .
H9 H 0.1979 -0.051 0.0569 0.114 Uiso 1 1 calc R
C10 C 0.21589(19) 0.0509(7) 0.1285(4) 0.092(2) Uani 1 1 d .
H10 H 0.2252 0.0951 0.101 0.11 Uiso 1 1 calc R
C11 C 0.21775(15) 0.0747(5) 0.1966(3) 0.0725(18) Uani 1 1 d .
H11 H 0.2278 0.1351 0.2139 0.087 Uiso 1 1 calc R
C12 C 0.20434(13) 0.0065(5) 0.2374(3) 0.0576(16) Uani 1 1 d .
C13 C 0.24036(12) -0.0369(4) 0.3684(3) 0.0544(14) Uani 1 1 d .
H13 H 0.2395 -0.1043 0.3467 0.065 Uiso 1 1 calc R
C14 C 0.23967(14) -0.0589(5) 0.4412(3) 0.0623(16) Uani 1 1 d .
H14A H 0.2195 -0.0953 0.4453 0.075 Uiso 1 1 calc R
H14B H 0.2399 0.0053 0.4654 0.075 Uiso 1 1 calc R
C15 C 0.26991(17) -0.1242(6) 0.4715(4) 0.083(2) Uani 1 1 d .
H15A H 0.2703 -0.1324 0.5189 0.099 Uiso 1 1 calc R
H15B H 0.2681 -0.1919 0.4513 0.099 Uiso 1 1 calc R
C16 C 0.30129(16) -0.0745(7) 0.4602(4) 0.094(2) Uani 1 1 d .
H16A H 0.3199 -0.1179 0.4785 0.113 Uiso 1 1 calc R
H16B H 0.3039 -0.0094 0.4837 0.113 Uiso 1 1 calc R
C17 C 0.30168(15) -0.0563(7) 0.3870(4) 0.092(2) Uani 1 1 d .
H17A H 0.3002 -0.1215 0.3637 0.111 Uiso 1 1 calc R
H17B H 0.3223 -0.0238 0.3816 0.111 Uiso 1 1 calc R
C18 C 0.27292(13) 0.0114(5) 0.3573(4) 0.076(2) Uani 1 1 d .
H18A H 0.2728 0.02 0.3099 0.091 Uiso 1 1 calc R
H18B H 0.2754 0.0787 0.378 0.091 Uiso 1 1 calc R
C19 C 0.21186(12) 0.1718(4) 0.3345(3) 0.0557(15) Uani 1 1 d .
H19 H 0.2317 0.1863 0.3151 0.067 Uiso 1 1 calc R
C20 C 0.18301(13) 0.2346(4) 0.2949(3) 0.0577(15) Uani 1 1 d .
H20A H 0.1798 0.2145 0.2483 0.069 Uiso 1 1 calc R
H20B H 0.1628 0.2195 0.3117 0.069 Uiso 1 1 calc R
C21 C 0.18985(18) 0.3479(5) 0.3005(4) 0.081(2) Uani 1 1 d .
H21A H 0.2089 0.3638 0.2799 0.098 Uiso 1 1 calc R
H21B H 0.171 0.3852 0.2767 0.098 Uiso 1 1 calc R
C22 C 0.1963(2) 0.3819(5) 0.3714(4) 0.099(3) Uani 1 1 d .
H22A H 0.1764 0.3726 0.3906 0.119 Uiso 1 1 calc R
H22B H 0.2018 0.4544 0.3733 0.119 Uiso 1 1 calc R
C23 C 0.22483(18) 0.3213(5) 0.4126(4) 0.093(2) Uani 1 1 d .
H23A H 0.2453 0.3377 0.3971 0.111 Uiso 1 1 calc R
H23B H 0.2272 0.3418 0.4589 0.111 Uiso 1 1 calc R
C24 C 0.21897(14) 0.2057(4) 0.4073(3) 0.0637(17) Uani 1 1 d .
H24A H 0.2004 0.1877 0.4287 0.076 Uiso 1 1 calc R
H24B H 0.2384 0.17 0.4302 0.076 Uiso 1 1 calc R
C25 C 0.11352(13) 0.2025(5) 0.1381(3) 0.0568(15) Uani 1 1 d .
C26 C 0.13763(15) 0.2227(6) 0.0984(4) 0.0758(19) Uani 1 1 d .
H26 H 0.1499 0.2828 0.1059 0.091 Uiso 1 1 calc R
C27 C 0.14380(18) 0.1570(7) 0.0487(4) 0.088(2) Uani 1 1 d .
H27 H 0.1599 0.1733 0.0233 0.105 Uiso 1 1 calc R
C28 C 0.12622(18) 0.0685(7) 0.0373(3) 0.084(2) Uani 1 1 d .
H28 H 0.13 0.0241 0.0036 0.101 Uiso 1 1 calc R
C29 C 0.10257(17) 0.0451(6) 0.0762(3) 0.0737(18) Uani 1 1 d .
H29 H 0.0907 -0.0158 0.0684 0.088 Uiso 1 1 calc R
C30 C 0.09624(13) 0.1097(5) 0.1261(3) 0.0554(15) Uani 1 1 d .
C31 C 0.10644(13) 0.2799(4) 0.1861(3) 0.0578(15) Uani 1 1 d .
C32 C 0.10969(16) 0.3827(6) 0.1694(4) 0.084(2) Uani 1 1 d .
H32 H 0.116 0.3982 0.1287 0.1 Uiso 1 1 calc R
C33 C 0.1042(2) 0.4606(6) 0.2095(6) 0.104(3) Uani 1 1 d .
H33 H 0.1071 0.5281 0.1969 0.125 Uiso 1 1 calc R
C34 C 0.0943(2) 0.4403(6) 0.2681(5) 0.102(3) Uani 1 1 d .
H34 H 0.0908 0.4935 0.2965 0.123 Uiso 1 1 calc R
C35 C 0.08939(15) 0.3388(6) 0.2855(4) 0.082(2) Uani 1 1 d .
H35 H 0.0817 0.3255 0.325 0.099 Uiso 1 1 calc R
C36 C 0.09567(13) 0.2559(4) 0.2455(3) 0.0581(15) Uani 1 1 d .
C37 C 0.06038(12) -0.0637(4) 0.1668(3) 0.0529(14) Uani 1 1 d .
H37 H 0.056 -0.0745 0.1185 0.063 Uiso 1 1 calc R
C38 C 0.09177(13) -0.1233(4) 0.1935(3) 0.0580(15) Uani 1 1 d .
H38A H 0.1099 -0.0969 0.1735 0.07 Uiso 1 1 calc R
H38B H 0.0973 -0.1136 0.2413 0.07 Uiso 1 1 calc R
C39 C 0.08737(16) -0.2373(5) 0.1782(4) 0.084(2) Uani 1 1 d .
H39A H 0.0844 -0.2477 0.1304 0.1 Uiso 1 1 calc R
H39B H 0.1071 -0.274 0.1983 0.1 Uiso 1 1 calc R
C40 C 0.05765(17) -0.2795(5) 0.2046(4) 0.096(2) Uani 1 1 d .
H40A H 0.0616 -0.2753 0.2528 0.115 Uiso 1 1 calc R
H40B H 0.0546 -0.3512 0.1922 0.115 Uiso 1 1 calc R
C41 C 0.02654(15) -0.2193(5) 0.1766(4) 0.079(2) Uani 1 1 d .
H41A H 0.0218 -0.2276 0.1286 0.095 Uiso 1 1 calc R
H41B H 0.008 -0.2465 0.1948 0.095 Uiso 1 1 calc R
C42 C 0.03051(13) -0.1066(4) 0.1933(3) 0.0625(16) Uani 1 1 d .
H42A H 0.0336 -0.0974 0.2412 0.075 Uiso 1 1 calc R
H42B H 0.0107 -0.0697 0.1735 0.075 Uiso 1 1 calc R
C43 C 0.02657(17) 0.1362(5) 0.1433(3) 0.075(2) Uani 1 1 d .
H43 H 0.0107 0.1019 0.1669 0.09 Uiso 1 1 calc R
C44 C 0.01505(16) 0.1041(6) 0.0713(3) 0.082(2) Uani 1 1 d .
H44A H 0.0134 0.0299 0.0686 0.098 Uiso 1 1 calc R
H44B H 0.031 0.1263 0.0443 0.098 Uiso 1 1 calc R
C45 C -0.0193(3) 0.1531(8) 0.0444(5) 0.155(5) Uani 1 1 d .
H45A H -0.0234 0.1461 -0.0037 0.186 Uiso 1 1 calc R
H45B H -0.036 0.1127 0.061 0.186 Uiso 1 1 calc R
C46 C -0.0242(2) 0.2512(10) 0.0586(6) 0.152(5) Uani 1 1 d .
H46A H -0.0476 0.2668 0.0463 0.182 Uiso 1 1 calc R
H46B H -0.0123 0.2942 0.0318 0.182 Uiso 1 1 calc R
C47 C -0.01322(18) 0.2780(8) 0.1313(5) 0.128(4) Uani 1 1 d .
H47A H -0.0282 0.2471 0.1575 0.153 Uiso 1 1 calc R
H47B H -0.0141 0.3518 0.1368 0.153 Uiso 1 1 calc R
C48 C 0.0222(2) 0.2398(9) 0.1567(5) 0.167(5) Uani 1 1 d .
H48A H 0.0375 0.2801 0.136 0.2 Uiso 1 1 calc R
H48B H 0.0274 0.2507 0.2044 0.2 Uiso 1 1 calc R
C49 C 0.08338(14) -0.0740(5) 0.3686(3) 0.0549(14) Uani 1 1 d .
C50 C 0.06318(16) -0.1458(6) 0.4030(3) 0.082(2) Uani 1 1 d .
H50A H 0.0776 -0.1919 0.431 0.123 Uiso 1 1 calc R
H50B H 0.0485 -0.1845 0.3703 0.123 Uiso 1 1 calc R
H50C H 0.0504 -0.107 0.4297 0.123 Uiso 1 1 calc R
C51 C 0.12603(15) 0.1637(5) 0.4226(3) 0.0586(15) Uani 1 1 d .
C52 C 0.12871(19) 0.2246(6) 0.4883(3) 0.091(2) Uani 1 1 d .
H52A H 0.1495 0.2097 0.5162 0.136 Uiso 1 1 calc R
H52B H 0.1109 0.2053 0.5109 0.136 Uiso 1 1 calc R
H52C H 0.1274 0.2968 0.4787 0.136 Uiso 1 1 calc R

loop_
_atom_site_aniso_label
_atom_site_aniso_U_11
_atom_site_aniso_U_22
_atom_site_aniso_U_33
_atom_site_aniso_U_23
_atom_site_aniso_U_13
_atom_site_aniso_U_12
Pd1 0.0418(2) 0.0445(3) 0.0508(3) -0.0009(2) 0.01081(18) 0.00039(17)
Pd2 0.0500(3) 0.0564(3) 0.0492(3) -0.0039(2) 0.00075(19) 0.00481(19)
P1 0.0416(7) 0.0470(9) 0.0547(9) 0.0029(7) 0.0082(6) 0.0015(6)
P2 0.0498(8) 0.0480(9) 0.0499(9) -0.0001(7) 0.0000(6) -0.0019(6)
O1 0.047(2) 0.065(3) 0.065(3) 0.012(2) 0.0157(18) -0.0009(18)
O2 0.061(2) 0.085(3) 0.056(3) 0.014(2) 0.010(2) 0.001(2)
O3 0.061(2) 0.066(3) 0.062(3) -0.014(2) 0.0133(19) 0.003(2)
O4 0.079(3) 0.090(4) 0.066(3) -0.024(3) -0.005(2) 0.024(2)
C1 0.052(3) 0.053(4) 0.063(4) -0.006(3) 0.006(3) 0.001(3)
C2 0.077(4) 0.068(5) 0.097(6) -0.023(4) 0.022(4) 0.015(4)
C3 0.104(6) 0.049(5) 0.127(7) -0.014(5) 0.026(5) 0.008(4)
C4 0.094(5) 0.050(5) 0.142(8) 0.011(5) 0.035(5) 0.003(4)
C5 0.065(4) 0.048(4) 0.071(4) 0.002(3) 0.014(3) 0.001(3)
C6 0.047(3) 0.046(3) 0.063(4) -0.003(3) 0.004(3) 0.000(2)
C7 0.047(3) 0.066(4) 0.059(4) -0.008(3) 0.006(3) 0.014(3)
C8 0.079(5) 0.099(6) 0.060(5) -0.009(4) 0.017(4) 0.012(4)
C9 0.097(6) 0.129(8) 0.060(5) 0.005(5) 0.019(4) 0.037(5)
C10 0.090(5) 0.122(7) 0.072(5) 0.034(5) 0.039(4) 0.033(5)
C11 0.073(4) 0.075(5) 0.073(5) 0.015(4) 0.024(3) 0.011(3)
C12 0.044(3) 0.075(4) 0.056(4) 0.010(3) 0.015(3) 0.013(3)
C13 0.048(3) 0.053(4) 0.064(4) 0.003(3) 0.014(3) 0.009(3)
C14 0.057(3) 0.069(4) 0.063(4) 0.007(3) 0.013(3) 0.006(3)
C15 0.082(5) 0.087(5) 0.074(5) 0.015(4) 0.000(4) 0.022(4)
C16 0.066(5) 0.130(7) 0.080(5) -0.005(5) -0.005(4) 0.044(4)
C17 0.052(4) 0.124(7) 0.102(6) 0.007(5) 0.016(4) 0.025(4)
C18 0.040(3) 0.101(5) 0.088(5) 0.022(4) 0.013(3) 0.009(3)
C19 0.041(3) 0.051(4) 0.074(4) 0.006(3) 0.008(3) -0.004(2)
C20 0.056(3) 0.045(4) 0.068(4) 0.004(3) 0.001(3) 0.004(3)
C21 0.094(5) 0.050(4) 0.092(6) 0.018(4) -0.006(4) 0.003(3)
C22 0.125(6) 0.045(4) 0.118(7) 0.003(4) -0.006(5) 0.008(4)
C23 0.096(5) 0.054(5) 0.115(7) -0.003(4) -0.017(4) -0.005(4)
C24 0.055(3) 0.048(4) 0.080(5) -0.002(3) -0.010(3) 0.002(3)
C25 0.050(3) 0.065(4) 0.053(4) 0.018(3) 0.001(3) -0.002(3)
C26 0.065(4) 0.072(5) 0.091(5) 0.021(4) 0.014(4) -0.007(3)
C27 0.075(5) 0.111(7) 0.081(5) 0.025(5) 0.026(4) 0.009(5)
C28 0.096(5) 0.108(6) 0.052(4) 0.002(4) 0.021(4) 0.007(5)
C29 0.091(5) 0.082(5) 0.047(4) 0.004(4) 0.011(3) 0.000(4)
C30 0.059(3) 0.060(4) 0.045(3) 0.008(3) 0.002(3) 0.001(3)
C31 0.043(3) 0.046(4) 0.080(5) 0.007(3) -0.003(3) -0.002(2)
C32 0.070(4) 0.061(5) 0.116(6) 0.001(5) 0.005(4) -0.010(3)
C33 0.101(6) 0.056(5) 0.153(9) 0.003(6) 0.015(6) -0.004(4)
C34 0.093(6) 0.062(6) 0.149(9) -0.030(6) 0.011(5) 0.014(4)
C35 0.062(4) 0.060(5) 0.121(7) -0.010(4) 0.006(4) 0.006(3)
C36 0.047(3) 0.048(4) 0.074(4) -0.007(3) -0.003(3) 0.007(3)
C37 0.050(3) 0.056(4) 0.049(3) -0.006(3) -0.001(2) -0.004(3)
C38 0.052(3) 0.051(4) 0.069(4) 0.000(3) 0.006(3) 0.006(3)
C39 0.075(4) 0.053(4) 0.122(6) -0.001(4) 0.011(4) 0.009(3)
C40 0.091(5) 0.053(4) 0.143(8) 0.011(5) 0.016(5) -0.008(4)
C41 0.063(4) 0.061(4) 0.108(6) 0.004(4) 0.002(4) -0.011(3)
C42 0.051(3) 0.055(4) 0.078(4) 0.002(3) 0.002(3) -0.001(3)
C43 0.091(5) 0.049(4) 0.070(4) -0.008(3) -0.028(4) 0.017(3)
C44 0.078(4) 0.096(6) 0.063(4) -0.009(4) -0.010(3) 0.011(4)
C45 0.168(9) 0.128(9) 0.129(8) -0.040(7) -0.092(7) 0.068(8)
C46 0.103(7) 0.184(12) 0.149(10) -0.003(9) -0.035(6) 0.069(7)
C47 0.070(5) 0.165(9) 0.135(8) -0.058(7) -0.022(5) 0.061(5)
C48 0.110(7) 0.200(12) 0.162(10) -0.074(9) -0.058(6) 0.093(7)
C49 0.055(4) 0.067(4) 0.043(3) 0.000(3) 0.009(3) -0.006(3)
C50 0.069(4) 0.098(6) 0.079(5) 0.024(4) 0.014(3) -0.019(4)
C51 0.060(4) 0.056(4) 0.059(4) -0.002(3) 0.007(3) -0.001(3)
C52 0.113(5) 0.083(5) 0.068(5) -0.033(4) -0.008(4) 0.028(4)

loop_
_atom_type_symbol
_atom_type_description
_atom_type_scat_dispersion_real
_atom_type_scat_dispersion_imag
_atom_type_scat_source
C C 0.0033 0.0016 'International Tables Vol C Tables 4.2.6.8 and 6.1.1.4'
H H 0 0 'International Tables Vol C Tables 4.2.6.8 and 6.1.1.4'
P P 0.1023 0.0942 'International Tables Vol C Tables 4.2.6.8 and 6.1.1.4'
Pd Pd -0.9988 1.0072 'International Tables Vol C Tables 4.2.6.8 and 6.1.1.4'
O O 0.0106 0.006 'International Tables Vol C Tables 4.2.6.8 and 6.1.1.4'

loop_
_geom_angle_atom_site_label_1
_geom_angle_atom_site_label_2
_geom_angle_atom_site_label_3
_geom_angle
C6 Pd1 O1 89.19(19)
C6 Pd1 O3 165.7(2)
O1 Pd1 O3 87.69(15)
C6 Pd1 P1 83.83(16)
O1 Pd1 P1 171.93(11)
O3 Pd1 P1 98.10(11)
C36 Pd2 O4 91.1(2)
C36 Pd2 O2 169.2(2)
O4 Pd2 O2 85.25(18)
C36 Pd2 P2 85.55(18)
O4 Pd2 P2 173.86(12)
O2 Pd2 P2 97.16(12)
C12 P1 C19 104.7(3)
C12 P1 C13 102.7(3)
C19 P1 C13 108.2(3)
C12 P1 Pd1 110.63(19)
C19 P1 Pd1 115.19(18)
C13 P1 Pd1 114.30(18)
C30 P2 C37 104.2(3)
C30 P2 C43 106.7(3)
C37 P2 C43 105.3(3)
C30 P2 Pd2 110.52(19)
C37 P2 Pd2 114.61(19)
C43 P2 Pd2 114.6(2)
C49 O1 Pd1 137.3(4)
C49 O2 Pd2 128.9(4)
C51 O3 Pd1 133.6(4)
C51 O4 Pd2 131.4(4)
C6 C1 C2 118.1(6)
C6 C1 C7 124.4(5)
C2 C1 C7 117.3(6)
C3 C2 C1 121.7(7)
C3 C2 H2 119.2
C1 C2 H2 119.2
C2 C3 C4 120.3(7)
C2 C3 H3 119.9
C4 C3 H3 119.9
C3 C4 C5 119.4(7)
C3 C4 H4 120.3
C5 C4 H4 120.3
C4 C5 C6 122.4(6)
C4 C5 H5 118.8
C6 C5 H5 118.8
C5 C6 C1 118.0(5)
C5 C6 Pd1 112.5(4)
C1 C6 Pd1 129.4(4)
C8 C7 C12 118.3(6)
C8 C7 C1 119.4(6)
C12 C7 C1 122.1(5)
C9 C8 C7 121.4(8)
C9 C8 H8 119.3
C7 C8 H8 119.3
C8 C9 C10 120.6(8)
C8 C9 H9 119.7
C10 C9 H9 119.7
C9 C10 C11 120.4(7)
C9 C10 H10 119.8
C11 C10 H10 119.8
C12 C11 C10 119.1(7)
C12 C11 H11 120.4
C10 C11 H11 120.4
C11 C12 C7 120.0(6)
C11 C12 P1 122.5(5)
C7 C12 P1 117.5(4)
C14 C13 C18 112.7(5)
C14 C13 P1 114.0(4)
C18 C13 P1 112.9(4)
C14 C13 H13 105.4
C18 C13 H13 105.4
P1 C13 H13 105.4
C13 C14 C15 110.3(5)
C13 C14 H14A 109.6
C15 C14 H14A 109.6
C13 C14 H14B 109.6
C15 C14 H14B 109.6
H14A C14 H14B 108.1
C16 C15 C14 110.8(6)
C16 C15 H15A 109.5
C14 C15 H15A 109.5
C16 C15 H15B 109.5
C14 C15 H15B 109.5
H15A C15 H15B 108.1
C15 C16 C17 111.9(6)
C15 C16 H16A 109.2
C17 C16 H16A 109.2
C15 C16 H16B 109.2
C17 C16 H16B 109.2
H16A C16 H16B 107.9
C16 C17 C18 110.3(5)
C16 C17 H17A 109.6
C18 C17 H17A 109.6
C16 C17 H17B 109.6
C18 C17 H17B 109.6
H17A C17 H17B 108.1
C17 C18 C13 110.0(6)
C17 C18 H18A 109.7
C13 C18 H18A 109.7
C17 C18 H18B 109.7
C13 C18 H18B 109.7
H18A C18 H18B 108.2
C24 C19 C20 110.9(5)
C24 C19 P1 112.6(4)
C20 C19 P1 110.6(4)
C24 C19 H19 107.5
C20 C19 H19 107.5
P1 C19 H19 107.5
C21 C20 C19 111.3(5)
C21 C20 H20A 109.4
C19 C20 H20A 109.4
C21 C20 H20B 109.4
C19 C20 H20B 109.4
H20A C20 H20B 108
C22 C21 C20 111.4(6)
C22 C21 H21A 109.3
C20 C21 H21A 109.3
C22 C21 H21B 109.3
C20 C21 H21B 109.3
H21A C21 H21B 108
C21 C22 C23 111.7(6)
C21 C22 H22A 109.3
C23 C22 H22A 109.3
C21 C22 H22B 109.3
C23 C22 H22B 109.3
H22A C22 H22B 107.9
C24 C23 C22 111.8(6)
C24 C23 H23A 109.2
C22 C23 H23A 109.2
C24 C23 H23B 109.2
C22 C23 H23B 109.2
H23A C23 H23B 107.9
C23 C24 C19 110.9(6)
C23 C24 H24A 109.5
C19 C24 H24A 109.5
C23 C24 H24B 109.5
C19 C24 H24B 109.5
H24A C24 H24B 108.1
C30 C25 C26 116.5(6)
C30 C25 C31 123.9(5)
C26 C25 C31 119.5(6)
C27 C26 C25 122.7(7)
C27 C26 H26 118.6
C25 C26 H26 118.6
C28 C27 C26 119.6(7)
C28 C27 H27 120.2
C26 C27 H27 120.2
C27 C28 C29 119.4(7)
C27 C28 H28 120.3
C29 C28 H28 120.3
C30 C29 C28 121.7(7)
C30 C29 H29 119.2
C28 C29 H29 119.2
C29 C30 C25 120.2(6)
C29 C30 P2 121.5(5)
C25 C30 P2 118.3(5)
C32 C31 C36 119.0(6)
C32 C31 C25 117.4(6)
C36 C31 C25 123.5(5)
C33 C32 C31 122.9(8)
C33 C32 H32 118.6
C31 C32 H32 118.6
C32 C33 C34 119.7(8)
C32 C33 H33 120.1
C34 C33 H33 120.1
C33 C34 C35 119.3(8)
C33 C34 H34 120.4
C35 C34 H34 120.4
C34 C35 C36 122.4(8)
C34 C35 H35 118.8
C36 C35 H35 118.8
C31 C36 C35 116.6(6)
C31 C36 Pd2 130.7(5)
C35 C36 Pd2 112.7(5)
C38 C37 C42 111.6(5)
C38 C37 P2 111.0(4)
C42 C37 P2 114.2(4)
C38 C37 H37 106.5
C42 C37 H37 106.5
P2 C37 H37 106.5
C39 C38 C37 111.1(5)
C39 C38 H38A 109.4
C37 C38 H38A 109.4
C39 C38 H38B 109.4
C37 C38 H38B 109.4
H38A C38 H38B 108
C40 C39 C38 110.8(6)
C40 C39 H39A 109.5
C38 C39 H39A 109.5
C40 C39 H39B 109.5
C38 C39 H39B 109.5
H39A C39 H39B 108.1
C39 C40 C41 110.6(6)
C39 C40 H40A 109.5
C41 C40 H40A 109.5
C39 C40 H40B 109.5
C41 C40 H40B 109.5
H40A C40 H40B 108.1
C42 C41 C40 111.4(5)
C42 C41 H41A 109.3
C40 C41 H41A 109.3
C42 C41 H41B 109.3
C40 C41 H41B 109.3
H41A C41 H41B 108
C41 C42 C37 109.8(5)
C41 C42 H42A 109.7
C37 C42 H42A 109.7
C41 C42 H42B 109.7
C37 C42 H42B 109.7
H42A C42 H42B 108.2
C48 C43 C44 115.1(7)
C48 C43 P2 117.8(5)
C44 C43 P2 112.2(5)
C48 C43 H43 103
C44 C43 H43 103
P2 C43 H43 103
C43 C44 C45 109.9(6)
C43 C44 H44A 109.7
C45 C44 H44A 109.7
C43 C44 H44B 109.7
C45 C44 H44B 109.7
H44A C44 H44B 108.2
C46 C45 C44 118.4(8)
C46 C45 H45A 107.7
C44 C45 H45A 107.7
C46 C45 H45B 107.7
C44 C45 H45B 107.7
H45A C45 H45B 107.1
C45 C46 C47 113.8(9)
C45 C46 H46A 108.8
C47 C46 H46A 108.8
C45 C46 H46B 108.8
C47 C46 H46B 108.8
H46A C46 H46B 107.7
C46 C47 C48 111.2(7)
C46 C47 H47A 109.4
C48 C47 H47A 109.4
C46 C47 H47B 109.4
C48 C47 H47B 109.4
H47A C47 H47B 108
C43 C48 C47 113.2(8)
C43 C48 H48A 108.9
C47 C48 H48A 108.9
C43 C48 H48B 108.9
C47 C48 H48B 108.9
H48A C48 H48B 107.8
O2 C49 O1 127.1(5)
O2 C49 C50 116.3(5)
O1 C49 C50 116.5(6)
C49 C50 H50A 109.5
C49 C50 H50B 109.5
H50A C50 H50B 109.5
C49 C50 H50C 109.5
H50A C50 H50C 109.5
H50B C50 H50C 109.5
O4 C51 O3 127.7(6)
O4 C51 C52 116.2(6)
O3 C51 C52 116.0(5)
C51 C52 H52A 109.5
C51 C52 H52B 109.5
H52A C52 H52B 109.5
C51 C52 H52C 109.5
H52A C52 H52C 109.5
H52B C52 H52C 109.5

loop_
_geom_bond_atom_site_label_1
_geom_bond_atom_site_label_2
_geom_bond_distance
Pd1 C6 1.995(6)
Pd1 O1 2.112(3)
Pd1 O3 2.135(4)
Pd1 P1 2.2024(14)
Pd2 C36 2.002(6)
Pd2 O4 2.116(4)
Pd2 O2 2.131(4)
Pd2 P2 2.2025(15)
P1 C12 1.830(6)
P1 C19 1.839(6)
P1 C13 1.856(5)
P2 C30 1.821(6)
P2 C37 1.847(6)
P2 C43 1.865(6)
O1 C49 1.259(6)
O2 C49 1.252(7)
O3 C51 1.244(6)
O4 C51 1.237(7)
C1 C6 1.413(8)
C1 C2 1.418(8)
C1 C7 1.476(8)
C2 C3 1.356(10)
C2 H2 0.93
C3 C4 1.374(10)
C3 H3 0.93
C4 C5 1.377(9)
C4 H4 0.93
C5 C6 1.390(8)
C5 H5 0.93
C7 C8 1.414(8)
C7 C12 1.418(8)
C8 C9 1.346(10)
C8 H8 0.93
C9 C10 1.387(11)
C9 H9 0.93
C10 C11 1.410(10)
C10 H10 0.93
C11 C12 1.393(8)
C11 H11 0.93
C13 C14 1.516(8)
C13 C18 1.528(8)
C13 H13 0.98
C14 C15 1.544(8)
C14 H14A 0.97
C14 H14B 0.97
C15 C16 1.494(10)
C15 H15A 0.97
C15 H15B 0.97
C16 C17 1.514(9)
C16 H16A 0.97
C16 H16B 0.97
C17 C18 1.515(8)
C17 H17A 0.97
C17 H17B 0.97
C18 H18A 0.97
C18 H18B 0.97
C19 C24 1.527(8)
C19 C20 1.549(7)
C19 H19 0.98
C20 C21 1.503(8)
C20 H20A 0.97
C20 H20B 0.97
C21 C22 1.491(10)
C21 H21A 0.97
C21 H21B 0.97
C22 C23 1.536(9)
C22 H22A 0.97
C22 H22B 0.97
C23 C24 1.526(8)
C23 H23A 0.97
C23 H23B 0.97
C24 H24A 0.97
C24 H24B 0.97
C25 C30 1.401(8)
C25 C26 1.406(8)
C25 C31 1.467(8)
C26 C27 1.381(10)
C26 H26 0.93
C27 C28 1.359(10)
C27 H27 0.93
C28 C29 1.388(9)
C28 H28 0.93
C29 C30 1.379(8)
C29 H29 0.93
C31 C32 1.394(9)
C31 C36 1.394(8)
C32 C33 1.346(11)
C32 H32 0.93
C33 C34 1.352(12)
C33 H33 0.93
C34 C35 1.392(11)
C34 H34 0.93
C35 C36 1.403(9)
C35 H35 0.93
C37 C38 1.523(7)
C37 C42 1.526(7)
C37 H37 0.98
C38 C39 1.522(8)
C38 H38A 0.97
C38 H38B 0.97
C39 C40 1.518(9)
C39 H39A 0.97
C39 H39B 0.97
C40 C41 1.524(9)
C40 H40A 0.97
C40 H40B 0.97
C41 C42 1.510(8)
C41 H41A 0.97
C41 H41B 0.97
C42 H42A 0.97
C42 H42B 0.97
C43 C48 1.395(11)
C43 C44 1.521(8)
C43 H43 0.98
C44 C45 1.561(10)
C44 H44A 0.97
C44 H44B 0.97
C45 C46 1.333(13)
C45 H45A 0.97
C45 H45B 0.97
C46 C47 1.513(12)
C46 H46A 0.97
C46 H46B 0.97
C47 C48 1.539(9)
C47 H47A 0.97
C47 H47B 0.97
C48 H48A 0.97
C48 H48B 0.97
C49 C50 1.500(8)
C50 H50A 0.96
C50 H50B 0.96
C50 H50C 0.96
C51 C52 1.545(8)
C52 H52A 0.96
C52 H52B 0.96
C52 H52C 0.96
